data_2211359
loop_
_publ_author_name
'Wan, Rong'
'Han, Feng'
'Wu, Feng'
'Zhang, Jin-Jun'
'Wang, Jin-Tang'

_publ_section_title
;
 5-(4-Fluorophenyl)-1,3,4-thiadiazol-2-ylamine
;
_journal_coeditor_code DN2063
_journal_issue 12
_journal_name_full 'Acta Crystallographica Section E'
_journal_page_first o5547
_journal_page_last o5548
_journal_paper_doi 10.1107/S1600536806039729
_journal_volume 62
_journal_year 2006
_chemical_formula_iupac 'C8 H6 F N3 S'
_chemical_formula_moiety 'C8 H6 F N3 S'
_chemical_formula_sum 'C8 H6 F N3 S'
_chemical_formula_weight 195.22
_chemical_melting_point 513
_chemical_name_systematic
;
5-(4-Fluorophenyl)-1,3,4-thiadiazol-2-ylamine
;
_space_group_IT_number 14
_symmetry_cell_setting monoclinic
_symmetry_space_group_name_Hall '-P 2ybc'
_symmetry_space_group_name_H-M 'P 1 21/c 1'
_atom_sites_solution_hydrogens geom
_atom_sites_solution_primary direct
_atom_sites_solution_secondary difmap
_audit_creation_method SHELXL-97
_cell_angle_alpha 90.00
_cell_angle_beta 97.19(3)
_cell_angle_gamma 90.00
_cell_formula_units_Z 4
_cell_length_a 8.8020(18)
_cell_length_b 8.9610(18)
_cell_length_c 11.035(2)
_cell_measurement_reflns_used 25
_cell_measurement_temperature 293(2)
_cell_measurement_theta_max 13
_cell_measurement_theta_min 10
_cell_volume 863.5(3)
_computing_cell_refinement 'CAD-4 Software'
_computing_data_collection 'CAD-4 Software (Enraf--Nonius, 1989)'
_computing_data_reduction 'XCAD4 (Harms & Wocadlo, 1995)'
_computing_molecular_graphics
;
ORTEPIII (Burnett & Johnson, 1996),
ORTEP-3 for Windows (Farrugia, 1997)
and PLATON (Spek, 2003)
;
_computing_publication_material SHELXL97
_computing_structure_refinement 'SHELXL97 (Sheldrick, 1997)'
_computing_structure_solution 'SHELXS97 (Sheldrick, 1997)'
_diffrn_ambient_temperature 293(2)
_diffrn_measured_fraction_theta_full 0.999
_diffrn_measured_fraction_theta_max 0.999
_diffrn_measurement_device_type 'Enraf--Nonius CAD-4'
_diffrn_measurement_method \w/2\q
_diffrn_radiation_monochromator graphite
_diffrn_radiation_source 'fine-focus sealed tube'
_diffrn_radiation_type MoK\a
_diffrn_radiation_wavelength 0.71073
_diffrn_reflns_av_R_equivalents 0.0347
_diffrn_reflns_av_sigmaI/netI 0.0308
_diffrn_reflns_limit_h_max 10
_diffrn_reflns_limit_h_min 0
_diffrn_reflns_limit_k_max 11
_diffrn_reflns_limit_k_min 0
_diffrn_reflns_limit_l_max 13
_diffrn_reflns_limit_l_min -13
_diffrn_reflns_number 1810
_diffrn_reflns_theta_full 25.99
_diffrn_reflns_theta_max 25.99
_diffrn_reflns_theta_min 2.33
_diffrn_standards_decay_% 0
_diffrn_standards_interval_count 200
_diffrn_standards_interval_time 2
_diffrn_standards_number 3
_exptl_absorpt_coefficient_mu 0.342
_exptl_absorpt_correction_T_max 0.9666
_exptl_absorpt_correction_T_min 0.8754
_exptl_absorpt_correction_type psi-scan
_exptl_absorpt_process_details '(North et al., 1968)'
_exptl_crystal_colour yellow
_exptl_crystal_density_diffrn 1.502
_exptl_crystal_density_method 'not measured'
_exptl_crystal_description plate
_exptl_crystal_F_000 400
_exptl_crystal_size_max 0.40
_exptl_crystal_size_mid 0.30
_exptl_crystal_size_min 0.10
_refine_diff_density_max 0.375
_refine_diff_density_min -0.327
_refine_ls_extinction_method none
_refine_ls_goodness_of_fit_ref 1.029
_refine_ls_hydrogen_treatment constr
_refine_ls_matrix_type full
_refine_ls_number_parameters 118
_refine_ls_number_reflns 1699
_refine_ls_number_restraints 0
_refine_ls_restrained_S_all 1.029
_refine_ls_R_factor_all 0.0604
_refine_ls_R_factor_gt 0.0480
_refine_ls_shift/su_max 0.000
_refine_ls_shift/su_mean 0.000
_refine_ls_structure_factor_coef Fsqd
_refine_ls_weighting_details 'calc w=1/[\s^2^(Fo^2^)+(0.0831P)^2^+0.1422P] where P=(Fo^2^+2Fc^2^)/3'
_refine_ls_weighting_scheme calc
_refine_ls_wR_factor_gt 0.1220
_refine_ls_wR_factor_ref 0.1329
_reflns_number_gt 1378
_reflns_number_total 1699
_reflns_threshold_expression I>2\s(I)
_cod_data_source_file dn2063.cif
_cod_data_source_block I
_cod_depositor_comments
;
The following automatic conversions were performed:
'_symmetry_cell_setting' value 'Monoclinic' changed to 'monoclinic'
according to '/home/saulius/struct/CIF-dictionaries/cif_core.dic'
dictionary named 'cif_core.dic' version 2.4.1 from 2010-06-29.

Automatic conversion script
Id: cif_fix_enum 1527 2010-12-29 10:47:43Z saulius 

The following automatic conversions were performed:

'_symmetry_cell_setting' value 'Monoclinic' changed to 'monoclinic'
according to /home/saulius/struct/CIF-dictionaries/cif_core.dic
dictionary named 'cif_core.dic' version 2.4.1 from 2010-06-29.

Automatic conversion script
Id: cif_fix_values 1715 2011-07-08 13:25:40Z adriana 
;
_cod_original_sg_symbol_H-M 'P 21/c'
_cod_database_code 2211359
_cod_database_fobs_code 2211359

loop_
_symmetry_equiv_pos_as_xyz
'x, y, z'
'-x, y+1/2, -z+1/2'
'-x, -y, -z'
'x, -y-1/2, z-1/2'

loop_
_atom_site_type_symbol
_atom_site_label
_atom_site_fract_x
_atom_site_fract_y
_atom_site_fract_z
_atom_site_U_iso_or_equiv
_atom_site_adp_type
_atom_site_calc_flag
_atom_site_refinement_flags
_atom_site_occupancy
S S 0.67382(8) 0.64217(7) 0.65161(5) 0.0479(2) Uani d . 1
F F 0.9517(3) 0.0642(2) 0.3617(2) 0.1045(8) Uani d . 1
N N1 0.6516(3) 0.6979(2) 0.42360(17) 0.0498(5) Uani d . 1
N N2 0.5926(3) 0.8231(2) 0.47480(18) 0.0526(5) Uani d . 1
N N3 0.5430(3) 0.9128(3) 0.66437(19) 0.0647(7) Uani d . 1
H H3A 0.5042 0.9942 0.6330 0.078 Uiso calc R 1
H H3B 0.5479 0.8979 0.7418 0.078 Uiso calc R 1
C C1 0.8926(4) 0.1949(3) 0.3983(3) 0.0659(8) Uani d . 1
C C2 0.9109(3) 0.3208(4) 0.3321(3) 0.0634(7) Uani d . 1
H H2 0.9639 0.3178 0.2644 0.076 Uiso calc R 1
C C3 0.8490(3) 0.4523(3) 0.3681(2) 0.0545(6) Uani d . 1
H H3 0.8611 0.5396 0.3247 0.065 Uiso calc R 1
C C4 0.7685(3) 0.4555(3) 0.4690(2) 0.0434(5) Uani d . 1
C C5 0.7544(3) 0.3254(3) 0.5345(2) 0.0541(6) Uani d . 1
H H5 0.7034 0.3274 0.6034 0.065 Uiso calc R 1
C C6 0.8154(4) 0.1928(3) 0.4984(3) 0.0682(8) Uani d . 1
H H6 0.8042 0.1047 0.5410 0.082 Uiso calc R 1
C C7 0.6987(3) 0.5958(3) 0.50219(19) 0.0421(5) Uani d . 1
C C8 0.5957(3) 0.8094(3) 0.5929(2) 0.0454(5) Uani d . 1

loop_
_atom_site_aniso_label
_atom_site_aniso_U_11
_atom_site_aniso_U_22
_atom_site_aniso_U_33
_atom_site_aniso_U_12
_atom_site_aniso_U_13
_atom_site_aniso_U_23
S 0.0684(4) 0.0426(4) 0.0327(3) 0.0115(3) 0.0057(3) 0.0049(2)
F 0.1419(19) 0.0732(13) 0.1000(15) 0.0494(13) 0.0213(13) -0.0206(11)
N1 0.0748(13) 0.0407(11) 0.0340(10) 0.0096(10) 0.0075(9) 0.0009(8)
N2 0.0832(15) 0.0391(11) 0.0347(10) 0.0134(10) 0.0045(10) 0.0031(8)
N3 0.1062(19) 0.0526(13) 0.0340(10) 0.0287(13) 0.0030(11) -0.0025(9)
C1 0.0777(19) 0.0557(16) 0.0631(17) 0.0241(15) 0.0043(14) -0.0160(14)
C2 0.0644(17) 0.0737(19) 0.0531(15) 0.0136(14) 0.0112(13) -0.0101(14)
C3 0.0628(16) 0.0521(15) 0.0492(14) 0.0045(12) 0.0097(12) 0.0011(11)
C4 0.0495(13) 0.0405(12) 0.0395(11) 0.0032(10) 0.0021(9) -0.0027(10)
C5 0.0695(16) 0.0432(14) 0.0503(14) 0.0091(12) 0.0111(12) 0.0047(11)
C6 0.091(2) 0.0430(14) 0.0710(18) 0.0145(14) 0.0110(16) 0.0054(13)
C7 0.0540(13) 0.0379(12) 0.0337(11) 0.0014(10) 0.0031(9) 0.0007(9)
C8 0.0609(14) 0.0388(12) 0.0351(11) 0.0076(10) 0.0003(10) 0.0021(9)

loop_
_atom_type_symbol
_atom_type_description
_atom_type_scat_dispersion_real
_atom_type_scat_dispersion_imag
_atom_type_scat_source
C C 0.0033 0.0016 'International Tables Vol C Tables 4.2.6.8 and 6.1.1.4'
H H 0.0000 0.0000 'International Tables Vol C Tables 4.2.6.8 and 6.1.1.4'
N N 0.0061 0.0033 'International Tables Vol C Tables 4.2.6.8 and 6.1.1.4'
F F 0.0171 0.0103 'International Tables Vol C Tables 4.2.6.8 and 6.1.1.4'
S S 0.1246 0.1234 'International Tables Vol C Tables 4.2.6.8 and 6.1.1.4'

loop_
_geom_angle_atom_site_label_1
_geom_angle_atom_site_label_2
_geom_angle_atom_site_label_3
_geom_angle
C8 S C7 86.75(11)
C7 N1 N2 113.85(18)
C8 N2 N1 111.63(19)
C8 N3 H3A 120.0
C8 N3 H3B 120.0
H3A N3 H3B 120.0
F C1 C2 118.5(3)
F C1 C6 118.3(3)
C2 C1 C6 123.2(3)
C1 C2 C3 118.4(2)
C1 C2 H2 120.8
C3 C2 H2 120.8
C2 C3 C4 120.4(2)
C2 C3 H3 119.8
C4 C3 H3 119.8
C5 C4 C3 119.2(2)
C5 C4 C7 121.5(2)
C3 C4 C7 119.2(2)
C6 C5 C4 120.6(3)
C6 C5 H5 119.7
C4 C5 H5 119.7
C1 C6 C5 118.1(3)
C1 C6 H6 121.0
C5 C6 H6 121.0
N1 C7 C4 123.3(2)
N1 C7 S 113.51(17)
C4 C7 S 123.23(17)
N2 C8 N3 123.9(2)
N2 C8 S 114.25(18)
N3 C8 S 121.82(18)

loop_
_geom_bond_atom_site_label_1
_geom_bond_atom_site_label_2
_geom_bond_distance
S C8 1.740(2)
S C7 1.741(2)
F C1 1.363(3)
N1 C7 1.293(3)
N1 N2 1.386(3)
N2 C8 1.306(3)
N3 C8 1.337(3)
N3 H3A 0.8600
N3 H3B 0.8600
C1 C2 1.364(4)
C1 C6 1.368(4)
C2 C3 1.378(4)
C2 H2 0.9300
C3 C4 1.392(3)
C3 H3 0.9300
C4 C5 1.385(3)
C4 C7 1.467(3)
C5 C6 1.383(4)
C5 H5 0.9300
C6 H6 0.9300

loop_
_geom_hbond_atom_site_label_D
_geom_hbond_atom_site_label_H
_geom_hbond_atom_site_label_A
_geom_hbond_site_symmetry_A
_geom_hbond_distance_DH
_geom_hbond_distance_HA
_geom_hbond_distance_DA
_geom_hbond_angle_DHA
N3 H3B N1 4_576 0.86 2.27 3.065(3) 154.5
N3 H3A N2 3_676 0.86 2.14 2.987(3) 170.0

loop_
_cod_related_entry_id
_cod_related_entry_database
_cod_related_entry_code
1 ChemSpider 481931
